data_1553455
loop_
_publ_author_name
'Sabbasani, Venkata R.'
'Yun, Sang Young'
'Lee, Daesung'

_publ_section_title
;
 Structure and reactivity of sulfonamide- and acetate-chelated ruthenium
 alkylidene complexes
;
_journal_issue 8
_journal_name_full 'Organic Chemistry Frontiers'
_journal_page_first 939
_journal_paper_doi 10.1039/C6QO00148C
_journal_volume 3
_journal_year 2016
_chemical_formula_sum 'C40 H47 Cl2 N3 O4 Ru S'
_chemical_formula_weight 837.83
_chemical_name_common vs_nts_vs_oac_2
_space_group_crystal_system monoclinic
_space_group_IT_number 14
_space_group_name_Hall '-P 2ybc'
_space_group_name_H-M_alt 'P 1 21/c 1'
_atom_sites_solution_hydrogens geom
_atom_sites_solution_primary direct
_atom_sites_solution_secondary difmap
_audit_update_record
;
2016-04-03 deposited with the CCDC.
2016-05-23 downloaded from the CCDC.
;
_cell_angle_alpha 90
_cell_angle_beta 97.063(5)
_cell_angle_gamma 90
_cell_formula_units_Z 4
_cell_length_a 11.3136(15)
_cell_length_b 21.889(3)
_cell_length_c 16.102(3)
_cell_measurement_reflns_used 9777
_cell_measurement_temperature 200.(2)
_cell_measurement_theta_max 27.3460
_cell_measurement_theta_min 2.2523
_cell_volume 3957.3(11)
_computing_cell_refinement 'SAINT V8.34A (Bruker AXS Inc., 2013)'
_computing_data_reduction 'SAINT V8.34A (Bruker AXS Inc., 2013)'
_computing_structure_refinement 'SHELXL-2014/7 (Sheldrick, 2014)'
_computing_structure_solution 'SHELXS-97 (Sheldrick, 2008)'
_diffrn_ambient_temperature 200.(2)
_diffrn_detector_area_resol_mean 8.3330
_diffrn_measured_fraction_theta_full 0.997
_diffrn_measured_fraction_theta_max 0.997
_diffrn_measurement_device_type 'Bruker SMART X2S benchtop diffractometer'
_diffrn_measurement_method '\w scans'
_diffrn_radiation_monochromator 'doubly curved silicon crystal'
_diffrn_radiation_type MoK\a
_diffrn_radiation_wavelength 0.71073
_diffrn_reflns_av_R_equivalents 0.1161
_diffrn_reflns_av_unetI/netI 0.0578
_diffrn_reflns_limit_h_max 12
_diffrn_reflns_limit_h_min -12
_diffrn_reflns_limit_k_max 24
_diffrn_reflns_limit_k_min -24
_diffrn_reflns_limit_l_max 18
_diffrn_reflns_limit_l_min -18
_diffrn_reflns_number 57738
_diffrn_reflns_theta_full 23.53
_diffrn_reflns_theta_max 23.53
_diffrn_reflns_theta_min 1.58
_diffrn_source 'XOS X-beam microfocus source'
_exptl_absorpt_coefficient_mu 0.627
_exptl_absorpt_correction_T_max 0.86
_exptl_absorpt_correction_T_min 0.38
_exptl_absorpt_correction_type multi-scan
_exptl_absorpt_process_details 'SADABS V2014/5 (Bruker AXS Inc.)'
_exptl_crystal_colour black
_exptl_crystal_density_diffrn 1.406
_exptl_crystal_density_method 'not measured'
_exptl_crystal_description prism
_exptl_crystal_F_000 1736
_exptl_crystal_size_max 0.500
_exptl_crystal_size_mid 0.320
_exptl_crystal_size_min 0.250
_refine_diff_density_max 0.679
_refine_diff_density_min -1.221
_refine_ls_extinction_method none
_refine_ls_goodness_of_fit_ref 1.122
_refine_ls_hydrogen_treatment constr
_refine_ls_matrix_type full
_refine_ls_number_parameters 470
_refine_ls_number_reflns 5871
_refine_ls_number_restraints 0
_refine_ls_restrained_S_all 1.122
_refine_ls_R_factor_all 0.0622
_refine_ls_R_factor_gt 0.0479
_refine_ls_shift/su_max 0.026
_refine_ls_shift/su_mean 0.001
_refine_ls_structure_factor_coef Fsqd
_refine_ls_weighting_details 'w=1/[\s^2^(Fo^2^)+(0.1000P)^2^+0.5852P] where P=(Fo^2^+2Fc^2^)/3'
_refine_ls_weighting_scheme calc
_refine_ls_wR_factor_gt 0.1348
_refine_ls_wR_factor_ref 0.1589
_reflns_number_gt 4973
_reflns_number_total 5871
_reflns_threshold_expression 'I > 2\s(I)'
_cod_data_source_file c6qo00148c2.cif
_cod_data_source_block vs_nts_vs_oac_2
_cod_original_cell_volume 3957.3(10)
_cod_database_code 1553455

loop_
_space_group_symop_operation_xyz
'x, y, z'
'-x, y+1/2, -z+1/2'
'-x, -y, -z'
'x, -y-1/2, z-1/2'

loop_
_atom_site_type_symbol
_atom_site_label
_atom_site_fract_x
_atom_site_fract_y
_atom_site_fract_z
_atom_site_U_iso_or_equiv
_atom_site_adp_type
_atom_site_calc_flag
_atom_site_refinement_flags_adp
_atom_site_refinement_flags_posn
_atom_site_occupancy
Ru Ru1 0.44549(3) 0.73053(2) 0.83971(2) 0.02503(18) Uani d . . 1
Cl Cl1 0.58480(9) 0.79857(5) 0.79270(7) 0.0337(3) Uani d . . 1
Cl Cl2 0.32665(10) 0.74031(6) 0.70991(8) 0.0407(3) Uani d . . 1
S S1 0.95923(11) 0.57399(5) 0.75271(9) 0.0418(3) Uani d . . 1
O O1 0.3095(3) 0.67570(14) 0.8786(2) 0.0365(8) Uani d . . 1
O O2 0.4082(3) 0.58697(14) 0.9026(2) 0.0412(8) Uani d . . 1
O O3 0.8712(3) 0.54789(14) 0.7974(2) 0.0494(9) Uani d . . 1
O O4 1.0795(3) 0.55241(15) 0.7666(2) 0.0554(10) Uani d . . 1
N N1 0.4306(3) 0.81437(15) 0.9734(2) 0.0312(9) Uani d . . 1
N N2 0.5743(3) 0.75259(15) 1.0197(2) 0.0276(8) Uani d . . 1
N N3 0.9655(3) 0.64737(16) 0.7762(3) 0.0374(10) Uani d . . 1
C C1 0.4924(4) 0.76480(16) 0.9554(3) 0.0246(10) Uani d . . 1
C C2 0.5706(4) 0.79596(19) 1.0902(3) 0.0346(11) Uani d . . 1
H H2A 0.6468 0.8184 1.1024 0.041 Uiso calc U R 1
H H2B 0.5529 0.7746 1.1415 0.041 Uiso calc U R 1
C C3 0.4691(4) 0.83885(19) 1.0568(3) 0.0339(11) Uani d . . 1
H H3A 0.4037 0.8376 1.0923 0.041 Uiso calc U R 1
H H3B 0.4976 0.8815 1.0536 0.041 Uiso calc U R 1
C C4 0.3283(4) 0.83656(19) 0.9198(3) 0.0332(11) Uani d . . 1
C C5 0.2165(4) 0.8104(2) 0.9261(3) 0.0372(11) Uani d . . 1
C C6 0.1208(5) 0.8300(2) 0.8691(4) 0.0517(14) Uani d . . 1
H H6 0.0447 0.812 0.8708 0.062 Uiso calc U R 1
C C7 0.1336(5) 0.8748(2) 0.8106(4) 0.0607(17) Uani d . . 1
C C8 0.2418(5) 0.9025(2) 0.8113(3) 0.0549(15) Uani d . . 1
H H8 0.2493 0.9348 0.7729 0.066 Uiso calc U R 1
C C9 0.3418(4) 0.88553(19) 0.8658(3) 0.0407(12) Uani d . . 1
C C10 0.4555(5) 0.9201(2) 0.8678(4) 0.0560(15) Uani d . . 1
H H10A 0.4594 0.9394 0.8133 0.084 Uiso calc U R 1
H H10B 0.5229 0.8921 0.8803 0.084 Uiso calc U R 1
H H10C 0.4591 0.9517 0.9112 0.084 Uiso calc U R 1
C C11 0.0263(6) 0.8928(3) 0.7492(5) 0.097(3) Uani d . . 1
H H11A 0.0059 0.9356 0.7585 0.146 Uiso calc U R 1
H H11B -0.0415 0.8667 0.7577 0.146 Uiso calc U R 1
H H11C 0.0454 0.8879 0.6918 0.146 Uiso calc U R 1
C C12 0.1962(5) 0.7651(2) 0.9927(4) 0.0494(14) Uani d . . 1
H H12A 0.2672 0.7395 1.0053 0.074 Uiso calc U R 1
H H12B 0.1277 0.7393 0.9729 0.074 Uiso calc U R 1
H H12C 0.1805 0.7869 1.0434 0.074 Uiso calc U R 1
C C13 0.6604(4) 0.70443(17) 1.0271(3) 0.0271(10) Uani d . . 1
C C14 0.6332(4) 0.64891(18) 1.0633(3) 0.0320(10) Uani d . . 1
C C15 0.7202(4) 0.60391(19) 1.0708(3) 0.0410(12) Uani d . . 1
H H15 0.7038 0.5662 1.0962 0.049 Uiso calc U R 1
C C16 0.8300(4) 0.6118(2) 1.0426(3) 0.0384(12) Uani d . . 1
C C17 0.8544(4) 0.6680(2) 1.0101(3) 0.0383(12) Uani d . . 1
H H17 0.9303 0.6745 0.9922 0.046 Uiso calc U R 1
C C18 0.7719(4) 0.71548(19) 1.0027(3) 0.0314(11) Uani d . . 1
C C19 0.8048(4) 0.7758(2) 0.9673(4) 0.0402(13) Uani d . . 1
H H19A 0.7451 0.7871 0.9204 0.06 Uiso calc U R 1
H H19B 0.8831 0.7725 0.9475 0.06 Uiso calc U R 1
H H19C 0.8076 0.8073 1.0108 0.06 Uiso calc U R 1
C C20 0.9168(5) 0.5602(2) 1.0438(4) 0.0612(17) Uani d . . 1
H H20A 0.9025 0.5376 0.991 0.092 Uiso calc U R 1
H H20B 0.9066 0.5328 1.0904 0.092 Uiso calc U R 1
H H20C 0.9981 0.5764 1.0506 0.092 Uiso calc U R 1
C C21 0.5134(4) 0.6376(2) 1.0927(3) 0.0433(12) Uani d . . 1
H H21A 0.5207 0.6413 1.1538 0.065 Uiso calc U R 1
H H21B 0.4859 0.5964 1.0762 0.065 Uiso calc U R 1
H H21C 0.4559 0.6677 1.0673 0.065 Uiso calc U R 1
C C22 0.5399(4) 0.66158(18) 0.8373(3) 0.0315(11) Uani d . . 1
C C23 0.4925(4) 0.59570(19) 0.8407(3) 0.0338(11) Uani d . . 1
C C24 0.4275(5) 0.5787(2) 0.7561(3) 0.0471(13) Uani d . . 1
H H24A 0.3946 0.5374 0.7587 0.071 Uiso calc U R 1
H H24B 0.4831 0.5799 0.714 0.071 Uiso calc U R 1
H H24C 0.3626 0.6077 0.7407 0.071 Uiso calc U R 1
C C25 0.5898(4) 0.54967(19) 0.8697(3) 0.0443(13) Uani d . . 1
H H25A 0.633 0.5632 0.923 0.066 Uiso calc U R 1
H H25B 0.6452 0.5466 0.8276 0.066 Uiso calc U R 1
H H25C 0.5538 0.5096 0.877 0.066 Uiso calc U R 1
C C26 0.3188(4) 0.6246(2) 0.9083(3) 0.0386(12) Uani d . . 1
C C27 0.2260(5) 0.5986(3) 0.9574(4) 0.0625(16) Uani d . . 1
H H27A 0.2043 0.6293 0.9972 0.094 Uiso calc U R 1
H H27B 0.2578 0.5623 0.9879 0.094 Uiso calc U R 1
H H27C 0.1552 0.5874 0.9191 0.094 Uiso calc U R 1
C C28 0.6544(4) 0.66502(17) 0.8118(3) 0.0291(10) Uani d . . 1
C C29 0.7519(4) 0.66916(18) 0.7896(3) 0.0310(11) Uani d . . 1
C C30 0.8590(4) 0.68422(18) 0.7583(3) 0.0300(10) Uani d . . 1
C C31 0.8784(4) 0.73263(19) 0.7126(3) 0.0377(12) Uani d . . 1
H H31 0.8217 0.764 0.6978 0.045 Uiso calc U R 1
C C32 1.0021(4) 0.7315(2) 0.6869(4) 0.0429(13) Uani d . . 1
H H32A 1.0007 0.7193 0.6276 0.051 Uiso calc U R 1
H H32B 1.0414 0.7718 0.6955 0.051 Uiso calc U R 1
C C33 0.9096(4) 0.56777(19) 0.6452(3) 0.0403(12) Uani d . . 1
C C34 0.9880(5) 0.5751(2) 0.5862(4) 0.0499(14) Uani d . . 1
H H34 1.0698 0.5833 0.6035 0.06 Uiso calc U R 1
C C35 0.9473(6) 0.5705(2) 0.5031(4) 0.0593(16) Uani d . . 1
H H35 1.0018 0.5758 0.4633 0.071 Uiso calc U R 1
C C36 0.8282(6) 0.5583(2) 0.4748(4) 0.0580(16) Uani d . . 1
C C37 0.7865(7) 0.5540(3) 0.3831(4) 0.092(3) Uani d . . 1
H H37A 0.7192 0.5256 0.3739 0.138 Uiso calc U R 1
H H37B 0.8517 0.539 0.3537 0.138 Uiso calc U R 1
H H37C 0.7614 0.5944 0.3616 0.138 Uiso calc U R 1
C C38 0.7527(5) 0.5515(2) 0.5354(4) 0.0601(16) Uani d . . 1
H H38 0.6709 0.5432 0.5183 0.072 Uiso calc U R 1
C C39 0.7909(5) 0.5563(2) 0.6193(4) 0.0486(13) Uani d . . 1
H H39 0.7363 0.5518 0.6592 0.058 Uiso calc U R 1
C C40 1.0631(4) 0.6840(2) 0.7450(4) 0.0476(13) Uani d . . 1
H H40A 1.1144 0.6575 0.7147 0.057 Uiso calc U R 1
H H40B 1.1131 0.7038 0.7922 0.057 Uiso calc U R 1

loop_
_atom_site_aniso_label
_atom_site_aniso_U_11
_atom_site_aniso_U_22
_atom_site_aniso_U_33
_atom_site_aniso_U_12
_atom_site_aniso_U_13
_atom_site_aniso_U_23
Ru1 0.0179(3) 0.0299(2) 0.0258(3) -0.00196(12) -0.00321(18) -0.00120(13)
Cl1 0.0292(6) 0.0329(5) 0.0381(7) -0.0045(4) 0.0007(5) 0.0049(5)
Cl2 0.0245(6) 0.0662(8) 0.0290(7) -0.0040(5) -0.0067(5) 0.0015(6)
S1 0.0343(7) 0.0342(6) 0.0554(9) 0.0092(5) -0.0004(6) 0.0021(6)
O1 0.0232(17) 0.0470(19) 0.0380(19) -0.0106(13) -0.0022(14) -0.0028(15)
O2 0.043(2) 0.0369(17) 0.043(2) -0.0107(15) 0.0024(17) 0.0014(15)
O3 0.048(2) 0.0400(18) 0.062(2) 0.0064(15) 0.0127(19) 0.0137(17)
O4 0.040(2) 0.051(2) 0.072(3) 0.0214(16) -0.0048(19) 0.0039(19)
N1 0.029(2) 0.0308(18) 0.031(2) 0.0055(15) -0.0078(17) -0.0031(16)
N2 0.024(2) 0.0301(17) 0.027(2) 0.0020(15) -0.0033(17) -0.0011(16)
N3 0.021(2) 0.039(2) 0.050(3) 0.0024(16) -0.0059(18) -0.0049(19)
C1 0.017(2) 0.024(2) 0.031(3) -0.0031(15) -0.002(2) 0.0054(17)
C2 0.032(3) 0.039(2) 0.030(3) 0.001(2) -0.005(2) -0.007(2)
C3 0.039(3) 0.034(2) 0.029(3) 0.0040(19) 0.006(2) -0.007(2)
C4 0.033(3) 0.032(2) 0.033(3) 0.0093(19) 0.001(2) -0.007(2)
C5 0.028(3) 0.043(2) 0.038(3) 0.010(2) -0.005(2) -0.013(2)
C6 0.037(3) 0.049(3) 0.065(4) 0.012(2) -0.012(3) -0.015(3)
C7 0.069(4) 0.034(3) 0.068(4) 0.017(3) -0.034(3) -0.010(3)
C8 0.081(4) 0.031(2) 0.046(3) 0.015(3) -0.017(3) 0.004(2)
C9 0.049(3) 0.029(2) 0.042(3) 0.011(2) -0.003(2) -0.005(2)
C10 0.065(4) 0.033(3) 0.069(4) -0.002(2) 0.005(3) 0.005(3)
C11 0.100(6) 0.054(4) 0.118(6) 0.026(4) -0.063(5) 0.000(4)
C12 0.039(3) 0.067(4) 0.044(4) -0.003(2) 0.013(3) 0.000(3)
C13 0.023(2) 0.026(2) 0.029(2) 0.0005(17) -0.0102(19) -0.0042(18)
C14 0.038(3) 0.029(2) 0.028(3) -0.0036(19) -0.001(2) -0.0032(19)
C15 0.056(3) 0.024(2) 0.040(3) 0.001(2) -0.007(3) 0.004(2)
C16 0.036(3) 0.035(2) 0.041(3) 0.006(2) -0.008(2) -0.004(2)
C17 0.025(2) 0.045(3) 0.043(3) 0.006(2) -0.003(2) -0.006(2)
C18 0.029(3) 0.032(2) 0.031(3) -0.0023(19) -0.006(2) -0.004(2)
C19 0.025(3) 0.044(3) 0.050(3) -0.0048(19) 0.002(2) 0.005(2)
C20 0.054(4) 0.045(3) 0.081(5) 0.017(3) -0.005(3) -0.005(3)
C21 0.043(3) 0.041(2) 0.045(3) -0.011(2) 0.005(2) 0.000(2)
C22 0.030(3) 0.028(2) 0.033(3) -0.0019(18) -0.011(2) -0.0046(19)
C23 0.032(3) 0.032(2) 0.039(3) -0.0084(19) 0.009(2) -0.004(2)
C24 0.056(3) 0.037(3) 0.046(3) -0.014(2) -0.001(3) -0.010(2)
C25 0.053(3) 0.030(2) 0.049(3) 0.001(2) 0.004(3) 0.003(2)
C26 0.033(3) 0.049(3) 0.032(3) -0.021(2) 0.000(2) -0.004(2)
C27 0.053(4) 0.064(3) 0.072(4) -0.026(3) 0.013(3) 0.010(3)
C28 0.030(3) 0.025(2) 0.031(3) 0.0008(18) -0.001(2) -0.0056(18)
C29 0.025(3) 0.030(2) 0.036(3) 0.0035(18) -0.005(2) -0.0051(19)
C30 0.020(2) 0.030(2) 0.037(3) 0.0023(17) -0.004(2) -0.006(2)
C31 0.024(3) 0.039(3) 0.047(3) 0.0013(18) -0.005(2) 0.000(2)
C32 0.024(3) 0.049(3) 0.056(4) -0.006(2) 0.006(3) 0.002(2)
C33 0.038(3) 0.025(2) 0.057(3) 0.0042(19) 0.000(3) -0.002(2)
C34 0.046(3) 0.039(3) 0.064(4) 0.006(2) 0.003(3) -0.005(3)
C35 0.073(4) 0.045(3) 0.062(4) 0.016(3) 0.018(4) -0.003(3)
C36 0.073(4) 0.043(3) 0.055(4) 0.023(3) -0.004(3) -0.009(3)
C37 0.115(6) 0.096(5) 0.061(5) 0.051(5) -0.009(4) -0.016(4)
C38 0.051(4) 0.053(3) 0.072(5) 0.010(3) -0.010(3) -0.007(3)
C39 0.042(3) 0.044(3) 0.058(4) 0.004(2) 0.001(3) -0.002(3)
C40 0.022(3) 0.049(3) 0.070(4) -0.001(2) 0.000(3) -0.007(3)

loop_
_atom_type_symbol
_atom_type_description
_atom_type_scat_dispersion_real
_atom_type_scat_dispersion_imag
_atom_type_scat_source
C C 0.0033 0.0016 'International Tables Vol C Tables 4.2.6.8 and 6.1.1.4'
H H 0.0000 0.0000 'International Tables Vol C Tables 4.2.6.8 and 6.1.1.4'
N N 0.0061 0.0033 'International Tables Vol C Tables 4.2.6.8 and 6.1.1.4'
O O 0.0106 0.0060 'International Tables Vol C Tables 4.2.6.8 and 6.1.1.4'
S S 0.1246 0.1234 'International Tables Vol C Tables 4.2.6.8 and 6.1.1.4'
Cl Cl 0.1484 0.1585 'International Tables Vol C Tables 4.2.6.8 and 6.1.1.4'
Ru Ru -1.2594 0.8363 'International Tables Vol C Tables 4.2.6.8 and 6.1.1.4'

loop_
_geom_angle_atom_site_label_1
_geom_angle_atom_site_label_2
_geom_angle_atom_site_label_3
_geom_angle
C22 Ru1 C1 103.63(17)
C22 Ru1 O1 89.20(16)
C1 Ru1 O1 93.22(15)
C22 Ru1 Cl2 108.87(14)
C1 Ru1 Cl2 147.50(11)
O1 Ru1 Cl2 87.57(9)
C22 Ru1 Cl1 95.62(14)
C1 Ru1 Cl1 87.20(12)
O1 Ru1 Cl1 174.92(9)
Cl2 Ru1 Cl1 89.36(4)
O3 S1 O4 120.1(2)
O3 S1 N3 106.8(2)
O4 S1 N3 105.8(2)
O3 S1 C33 108.0(2)
O4 S1 C33 108.1(2)
N3 S1 C33 107.5(2)
C26 O1 Ru1 127.6(3)
C26 O2 C23 122.2(4)
C1 N1 C4 123.0(4)
C1 N1 C3 113.0(3)
C4 N1 C3 123.7(3)
C1 N2 C13 127.9(4)
C1 N2 C2 112.7(3)
C13 N2 C2 119.4(3)
C30 N3 C40 105.3(3)
C30 N3 S1 119.0(3)
C40 N3 S1 117.2(3)
N2 C1 N1 109.0(4)
N2 C1 Ru1 136.4(3)
N1 C1 Ru1 114.6(3)
N2 C2 C3 102.3(3)
N2 C2 H2A 111.3
C3 C2 H2A 111.3
N2 C2 H2B 111.3
C3 C2 H2B 111.3
H2A C2 H2B 109.2
N1 C3 C2 103.0(3)
N1 C3 H3A 111.2
C2 C3 H3A 111.2
N1 C3 H3B 111.2
C2 C3 H3B 111.2
H3A C3 H3B 109.1
C9 C4 C5 121.7(4)
C9 C4 N1 119.3(4)
C5 C4 N1 118.9(4)
C6 C5 C4 117.4(5)
C6 C5 C12 119.9(5)
C4 C5 C12 122.7(4)
C7 C6 C5 121.9(5)
C7 C6 H6 119.0
C5 C6 H6 119.0
C8 C7 C6 118.6(5)
C8 C7 C11 122.3(6)
C6 C7 C11 119.1(6)
C7 C8 C9 123.0(5)
C7 C8 H8 118.5
C9 C8 H8 118.5
C8 C9 C4 116.9(5)
C8 C9 C10 120.7(5)
C4 C9 C10 122.4(4)
C9 C10 H10A 109.5
C9 C10 H10B 109.5
H10A C10 H10B 109.5
C9 C10 H10C 109.5
H10A C10 H10C 109.5
H10B C10 H10C 109.5
C7 C11 H11A 109.5
C7 C11 H11B 109.5
H11A C11 H11B 109.5
C7 C11 H11C 109.5
H11A C11 H11C 109.5
H11B C11 H11C 109.5
C5 C12 H12A 109.5
C5 C12 H12B 109.5
H12A C12 H12B 109.5
C5 C12 H12C 109.5
H12A C12 H12C 109.5
H12B C12 H12C 109.5
C18 C13 C14 121.6(4)
C18 C13 N2 118.8(4)
C14 C13 N2 119.5(4)
C15 C14 C13 117.6(4)
C15 C14 C21 120.7(4)
C13 C14 C21 121.7(4)
C16 C15 C14 122.6(4)
C16 C15 H15 118.7
C14 C15 H15 118.7
C17 C16 C15 117.8(4)
C17 C16 C20 121.1(5)
C15 C16 C20 121.0(4)
C16 C17 C18 122.4(5)
C16 C17 H17 118.8
C18 C17 H17 118.8
C13 C18 C17 117.9(4)
C13 C18 C19 122.4(4)
C17 C18 C19 119.6(4)
C18 C19 H19A 109.5
C18 C19 H19B 109.5
H19A C19 H19B 109.5
C18 C19 H19C 109.5
H19A C19 H19C 109.5
H19B C19 H19C 109.5
C16 C20 H20A 109.5
C16 C20 H20B 109.5
H20A C20 H20B 109.5
C16 C20 H20C 109.5
H20A C20 H20C 109.5
H20B C20 H20C 109.5
C14 C21 H21A 109.5
C14 C21 H21B 109.5
H21A C21 H21B 109.5
C14 C21 H21C 109.5
H21A C21 H21C 109.5
H21B C21 H21C 109.5
C28 C22 C23 113.4(4)
C28 C22 Ru1 121.1(3)
C23 C22 Ru1 123.9(3)
O2 C23 C24 107.1(4)
O2 C23 C25 102.1(4)
C24 C23 C25 111.5(4)
O2 C23 C22 113.7(4)
C24 C23 C22 109.3(4)
C25 C23 C22 112.9(4)
C23 C24 H24A 109.5
C23 C24 H24B 109.5
H24A C24 H24B 109.5
C23 C24 H24C 109.5
H24A C24 H24C 109.5
H24B C24 H24C 109.5
C23 C25 H25A 109.5
C23 C25 H25B 109.5
H25A C25 H25B 109.5
C23 C25 H25C 109.5
H25A C25 H25C 109.5
H25B C25 H25C 109.5
O1 C26 O2 125.3(4)
O1 C26 C27 121.5(5)
O2 C26 C27 113.2(4)
C26 C27 H27A 109.5
C26 C27 H27B 109.5
H27A C27 H27B 109.5
C26 C27 H27C 109.5
H27A C27 H27C 109.5
H27B C27 H27C 109.5
C29 C28 C22 178.7(4)
C28 C29 C30 169.8(4)
C31 C30 C29 126.5(4)
C31 C30 N3 111.4(4)
C29 C30 N3 122.0(4)
C30 C31 C32 111.2(4)
C30 C31 H31 124.4
C32 C31 H31 124.4
C40 C32 C31 102.2(4)
C40 C32 H32A 111.3
C31 C32 H32A 111.3
C40 C32 H32B 111.3
C31 C32 H32B 111.3
H32A C32 H32B 109.2
C39 C33 C34 119.6(5)
C39 C33 S1 119.6(4)
C34 C33 S1 120.8(4)
C35 C34 C33 119.8(5)
C35 C34 H34 120.1
C33 C34 H34 120.1
C34 C35 C36 122.0(6)
C34 C35 H35 119.0
C36 C35 H35 119.0
C38 C36 C35 116.5(6)
C38 C36 C37 122.9(6)
C35 C36 C37 120.6(6)
C36 C37 H37A 109.5
C36 C37 H37B 109.5
H37A C37 H37B 109.5
C36 C37 H37C 109.5
H37A C37 H37C 109.5
H37B C37 H37C 109.5
C39 C38 C36 122.7(6)
C39 C38 H38 118.7
C36 C38 H38 118.7
C38 C39 C33 119.3(6)
C38 C39 H39 120.3
C33 C39 H39 120.3
N3 C40 C32 106.1(4)
N3 C40 H40A 110.5
C32 C40 H40A 110.5
N3 C40 H40B 110.5
C32 C40 H40B 110.5
H40A C40 H40B 108.7

loop_
_geom_bond_atom_site_label_1
_geom_bond_atom_site_label_2
_geom_bond_distance
Ru1 C22 1.852(4)
Ru1 C1 2.018(5)
Ru1 O1 2.106(3)
Ru1 Cl2 2.3517(12)
Ru1 Cl1 2.3599(11)
S1 O3 1.418(4)
S1 O4 1.432(3)
S1 N3 1.650(4)
S1 C33 1.758(5)
O1 C26 1.216(6)
O2 C26 1.316(6)
O2 C23 1.475(6)
N1 C1 1.342(5)
N1 C4 1.440(5)
N1 C3 1.461(5)
N2 C1 1.329(6)
N2 C13 1.431(5)
N2 C2 1.484(6)
N3 C30 1.450(5)
N3 C40 1.501(6)
C2 C3 1.529(6)
C2 H2A 0.99
C2 H2B 0.99
C3 H3A 0.99
C3 H3B 0.99
C4 C9 1.400(7)
C4 C5 1.404(6)
C5 C6 1.398(7)
C5 C12 1.498(7)
C6 C7 1.380(8)
C6 H6 0.95
C7 C8 1.365(8)
C7 C11 1.520(7)
C8 C9 1.394(7)
C8 H8 0.95
C9 C10 1.490(7)
C10 H10A 0.98
C10 H10B 0.98
C10 H10C 0.98
C11 H11A 0.98
C11 H11B 0.98
C11 H11C 0.98
C12 H12A 0.98
C12 H12B 0.98
C12 H12C 0.98
C13 C18 1.388(6)
C13 C14 1.399(6)
C14 C15 1.387(6)
C14 C21 1.510(6)
C15 C16 1.385(7)
C15 H15 0.95
C16 C17 1.376(7)
C16 C20 1.496(6)
C17 C18 1.393(6)
C17 H17 0.95
C18 C19 1.504(6)
C19 H19A 0.98
C19 H19B 0.98
C19 H19C 0.98
C20 H20A 0.98
C20 H20B 0.98
C20 H20C 0.98
C21 H21A 0.98
C21 H21B 0.98
C21 H21C 0.98
C22 C28 1.409(7)
C22 C23 1.542(6)
C23 C24 1.513(7)
C23 C25 1.523(6)
C24 H24A 0.98
C24 H24B 0.98
C24 H24C 0.98
C25 H25A 0.98
C25 H25B 0.98
C25 H25C 0.98
C26 C27 1.502(7)
C27 H27A 0.98
C27 H27B 0.98
C27 H27C 0.98
C28 C29 1.204(6)
C29 C30 1.407(7)
C30 C31 1.324(6)
C31 C32 1.507(7)
C31 H31 0.95
C32 C40 1.507(7)
C32 H32A 0.99
C32 H32B 0.99
C33 C39 1.379(7)
C33 C34 1.387(7)
C34 C35 1.364(8)
C34 H34 0.95
C35 C36 1.395(8)
C35 H35 0.95
C36 C38 1.381(8)
C36 C37 1.498(8)
C37 H37A 0.98
C37 H37B 0.98
C37 H37C 0.98
C38 C39 1.371(8)
C38 H38 0.95
C39 H39 0.95
C40 H40A 0.99
C40 H40B 0.99
